data_2100373
loop_
_publ_author_name
'Zhang, H.'
'He, Z.B.'
'Oleynikov, P.'
'Zou, X. D.'
'Hovm\"oller, S.'
'Kuo, K. H.'

_publ_section_title
;
 Structure model for the \t(\m) phase in Al--Cr--Si alloys deduced from
 the \l phase by the strong-reflections approach
;
_journal_coeditor_code DR5007
_journal_date_accepted 2005-11-01
_journal_date_recd_electronic 2005-08-23
_journal_issue 1
_journal_name_full 'Acta Crystallographica Section B'
_journal_page_first 16
_journal_page_last 25
_journal_paper_category FA
_journal_paper_doi 10.1107/S0108768105035779
_journal_volume 62
_journal_year 2006
_chemical_formula_sum 'Al596 Cr156'
_chemical_formula_weight 24192.350
_symmetry_cell_setting hexagonal
_symmetry_space_group_name_Hall -P_6c_2c
_symmetry_space_group_name_H-M 'P 63/m m c'
_audit_creation_method 'Created with Diamond v2.0'
_cell_angle_alpha 90.000
_cell_angle_beta 90.000
_cell_angle_gamma 120.000
_cell_formula_units_Z 24
_cell_length_a 32.3000
_cell_length_b 32.3000
_cell_length_c 12.4000
_cell_volume 11203.594
_diffrn_ambient_temperature 293(2)
_diffrn_measurement_device_type 'Philips CM12 TEM'
_diffrn_radiation_source LaB6
_diffrn_radiation_type Electrons
_diffrn_radiation_wavelength 0.0370
_exptl_crystal_colour black
_exptl_crystal_density_diffrn 2.363
_exptl_crystal_description needle
_exptl_crystal_size_max 0.001
_exptl_crystal_size_mid 0.0001
_exptl_crystal_size_min 0.000005
_cod_data_source_file dr5007.cif
_cod_data_source_block tau-mu
_cod_original_cell_volume 11203.6
_cod_original_formula_sum 'Cr156 Al596'
_cod_database_code 2100373

loop_
_atom_site_label
_atom_site_fract_x
_atom_site_fract_y
_atom_site_fract_z
_atom_site_U_iso_or_equiv
_atom_site_thermal_displace_type
_atom_site_calc_flag
_atom_site_occupancy
_atom_site_type_symbol
Cr1 0.4119 0.2060 0.0724 0.5 Uiso d 1.000 Cr
Cr2 0.3052 0.4591 0.2500 0.5 Uiso d 1.000 Cr
Cr3 0.1551 0.3102 0.2500 0.5 Uiso d 1.000 Cr
Cr4 0.1551 0.0775 0.2500 0.5 Uiso d 1.000 Cr
Cr5 0.4125 0.5875 0.0724 0.5 Uiso d 1.000 Cr
Cr6 0.3052 0.2258 0.2500 0.5 Uiso d 1.000 Cr
Cr7 0.5385 0.3102 0.2500 0.5 Uiso d 1.000 Cr
Cr8 0.5391 0.4609 0.2500 0.5 Uiso d 1.000 Cr
Cr9 0.1762 0.2047 0.0724 0.5 Uiso d 1.000 Cr
Cr10 0.1551 0.2270 0.2500 0.5 Uiso d 1.000 Cr
Cr11 0.3840 0.6160 0.2500 0.5 Uiso d 1.000 Cr
Cr12 0.2345 0.2333 0.2500 0.5 Uiso d 1.000 Cr
Cr13 0.3821 0.2320 0.2500 0.5 Uiso d 1.000 Cr
Al14 0.6172 0.3828 0.2500 0.5 Uiso d 1.000 Al
Al15 0.1756 0.3511 0.0691 0.5 Uiso d 1.000 Al
Al16 0.4640 0.2320 0.2500 0.5 Uiso d 1.000 Al
Al17 0.2246 0.3015 0.1349 0.5 Uiso d 1.000 Al
Cr18 0.3846 0.3834 0.2500 0.5 Uiso d 1.000 Cr
Al19 0.3908 0.3114 0.2500 0.5 Uiso d 1.000 Al
Al20 0.3040 0.6079 0.2500 0.5 Uiso d 1.000 Al
Al21 0.2357 0.3809 0.2500 0.5 Uiso d 1.000 Al
Al22 0.3896 0.4603 0.2500 0.5 Uiso d 1.000 Al
Al23 0.5099 0.2550 0.0625 0.5 Uiso d 1.000 Al
Al24 0.6079 0.3040 0.1349 0.5 Uiso d 1.000 Al
Al25 0.4119 0.4417 0.0691 0.5 Uiso d 1.000 Al
Al26 0.3846 0.5360 0.2500 0.5 Uiso d 1.000 Al
Al27 0.1272 0.2543 0.0625 0.5 Uiso d 1.000 Al
Al28 0.1476 0.1464 0.2500 0.5 Uiso d 1.000 Al
Al29 0.0000 0.0000 0.2500 0.5 Uiso d 1.000 Al
Al30 0.3623 0.2531 0.0592 0.5 Uiso d 1.000 Al
Al31 0.4591 0.2990 0.1349 0.5 Uiso d 1.000 Al
Al32 0.5571 0.3499 0.0691 0.5 Uiso d 1.000 Al
Al33 0.3164 0.5397 0.1349 0.5 Uiso d 1.000 Al
Al34 0.0788 0.1576 0.1349 0.5 Uiso d 1.000 Al
Al35 0.3151 0.3908 0.1349 0.5 Uiso d 1.000 Al
Al36 0.3176 0.1588 0.1349 0.5 Uiso d 1.000 Al
Al37 0.3635 0.6365 0.0559 0.5 Uiso d 1.000 Al
Al38 0.3623 0.4888 0.0625 0.5 Uiso d 1.000 Al
Al39 0.2655 0.4404 0.0724 0.5 Uiso d 1.000 Al
Al40 0.2370 0.4739 0.2500 0.5 Uiso d 1.000 Al
Al41 0.4597 0.5403 0.1316 0.5 Uiso d 1.000 Al
Al42 0.5261 0.3797 0.2500 0.5 Uiso d 1.000 Al
Al43 0.2754 0.2543 0.0559 0.5 Uiso d 1.000 Al
Al44 0.5602 0.4398 0.0757 0.5 Uiso d 1.000 Al
Al45 0.4628 0.4653 0.2500 0.5 Uiso d 1.000 Al
Al47 0.2258 0.1563 0.1349 0.5 Uiso d 1.000 Al
Al48 0.4603 0.3908 0.1349 0.5 Uiso d 1.000 Al
Al49 0.1266 0.1067 0.0592 0.5 Uiso d 1.000 Al
Al50 0.0323 0.0645 0.0658 0.5 Uiso d 1.000 Al
Al51 0.0707 0.0794 0.2500 0.5 Uiso d 0.500 Al
Al52 0.3022 0.3084 0.2500 0.5 Uiso d 1.000 Al
Al53 0.5109 0.4891 0.0690 0.5 Uiso d 1.000 Al
Al54 0.3600 0.3380 0.0590 0.5 Uiso d 1.000 Al

loop_
_atom_type_symbol
Cr
Al
